data_7242803
loop_
_publ_author_name
'Iqbal, Muhammad Javed'
'Li, Zhongkui'
'Khan, Maroof Ahmad'
'Zhu, Yanhong'
'Hussain, Wajid'
'Su, Hao'
'Qiu, Qi-Ming'
'Shoukat, Rizwan'
'Li, Hui'

_publ_section_title
;
 Studies on the structure and chirality of A-motif in adenosine
 monophosphate nucleotide metal coordination complexes
;
_journal_issue 23
_journal_name_full CrystEngComm
_journal_page_first 4175
_journal_page_last 4180
_journal_paper_doi 10.1039/D1CE00276G
_journal_volume 23
_journal_year 2021
_chemical_absolute_configuration ad
_chemical_formula_moiety 'C22 H28 Cd N7 O10 P, 2(H2 O), 5(O)'
_chemical_formula_sum 'C22 H42 Cd N7 O17 P'
_chemical_formula_weight 819.99
_chemical_name_systematic amp-cd-bpe
_space_group_crystal_system triclinic
_space_group_IT_number 1
_space_group_name_Hall 'P 1'
_space_group_name_H-M_alt 'P 1'
_atom_sites_solution_hydrogens mixed
_atom_sites_solution_primary dual
_audit_creation_date 2021-04-26
_audit_creation_method
;
Olex2 1.3
(compiled 2020.11.12 svn.r5f609507 for OlexSys, GUI svn.r6272)
;
_audit_update_record
;
2021-04-26 deposited with the CCDC.	2021-05-10 downloaded from the CCDC.
;
_cell_angle_alpha 111.040(2)
_cell_angle_beta 93.282(2)
_cell_angle_gamma 92.104(2)
_cell_formula_units_Z 1
_cell_length_a 6.8541(5)
_cell_length_b 10.2632(7)
_cell_length_c 14.0271(10)
_cell_measurement_reflns_used 9959
_cell_measurement_temperature 296.15
_cell_measurement_theta_max 31.51
_cell_measurement_theta_min 2.98
_cell_volume 917.70(11)
_computing_cell_refinement 'SAINT v8.34A (Bruker, 2013)'
_computing_data_reduction 'SAINT v8.34A (Bruker, 2013)'
_computing_molecular_graphics 'Olex2 1.3 (Dolomanov et al., 2009)'
_computing_publication_material 'Olex2 1.3 (Dolomanov et al., 2009)'
_computing_structure_refinement 'SHELXL 2014/7 (Sheldrick, 2015)'
_computing_structure_solution 'SHELXT 2018/2 (Sheldrick, 2018)'
_diffrn_ambient_temperature 296.15
_diffrn_detector 'Bruker APEX2 area detector'
_diffrn_detector_area_resol_mean 7.9
_diffrn_detector_type 'CCD area detector'
_diffrn_measured_fraction_theta_full 0.998
_diffrn_measured_fraction_theta_max 0.887
_diffrn_measurement_device 'three-circle diffractometer'
_diffrn_measurement_device_type 'Bruker SMART APEX2 area detector'
_diffrn_measurement_method '\w and \f scans'
_diffrn_radiation_monochromator 'mirror optics'
_diffrn_radiation_probe x-ray
_diffrn_radiation_type MoK\a
_diffrn_radiation_wavelength 0.71073
_diffrn_reflns_av_R_equivalents 0.0146
_diffrn_reflns_av_unetI/netI 0.0368
_diffrn_reflns_Laue_measured_fraction_full 0.998
_diffrn_reflns_Laue_measured_fraction_max 0.887
_diffrn_reflns_limit_h_max 9
_diffrn_reflns_limit_h_min -9
_diffrn_reflns_limit_k_max 14
_diffrn_reflns_limit_k_min -14
_diffrn_reflns_limit_l_max 20
_diffrn_reflns_limit_l_min -19
_diffrn_reflns_number 12548
_diffrn_reflns_point_group_measured_fraction_full 0.984
_diffrn_reflns_point_group_measured_fraction_max 0.820
_diffrn_reflns_theta_full 25.242
_diffrn_reflns_theta_max 31.622
_diffrn_reflns_theta_min 2.130
_diffrn_source 'microfocus sealed X-ray tube'
_diffrn_source_type 'Incoatec I\ms'
_diffrn_standards_number 0
_exptl_absorpt_coefficient_mu 0.715
_exptl_absorpt_correction_T_max 0.863
_exptl_absorpt_correction_T_min 0.840
_exptl_absorpt_correction_type none
_exptl_crystal_colour 'clear whiteish white'
_exptl_crystal_colour_lustre clear
_exptl_crystal_colour_modifier whiteish
_exptl_crystal_colour_primary white
_exptl_crystal_density_diffrn 1.484
_exptl_crystal_description plate
_exptl_crystal_F_000 422
_exptl_crystal_size_max 0.25
_exptl_crystal_size_mid 0.24
_exptl_crystal_size_min 0.21
_refine_diff_density_max 0.666
_refine_diff_density_min -0.354
_refine_diff_density_rms 0.068
_refine_ls_abs_structure_details
;
 Flack x determined using 4614 quotients [(I+)-(I-)]/[(I+)+(I-)]
 (Parsons, Flack and Wagner, Acta Cryst. B69 (2013) 249-259).
;
_refine_ls_abs_structure_Flack 0.012(5)
_refine_ls_extinction_method none
_refine_ls_goodness_of_fit_ref 1.085
_refine_ls_hydrogen_treatment constr
_refine_ls_matrix_type full
_refine_ls_number_parameters 444
_refine_ls_number_reflns 10115
_refine_ls_number_restraints 17
_refine_ls_restrained_S_all 1.434
_refine_ls_R_factor_all 0.0244
_refine_ls_R_factor_gt 0.0243
_refine_ls_shift/su_max 0.000
_refine_ls_shift/su_mean 0.000
_refine_ls_structure_factor_coef Fsqd
_refine_ls_weighting_details 'w=1/[\s^2^(Fo^2^)+(0.0364P)^2^] where P=(Fo^2^+2Fc^2^)/3'
_refine_ls_weighting_scheme calc
_refine_ls_wR_factor_gt 0.0660
_refine_ls_wR_factor_ref 0.0660
_reflns_Friedel_coverage 0.850
_reflns_Friedel_fraction_full 0.970
_reflns_Friedel_fraction_max 0.753
_reflns_number_gt 10096
_reflns_number_total 10115
_reflns_threshold_expression 'I > 2\s(I)'
_cod_data_source_file d1ce00276g2.cif
_cod_data_source_block 1
_cod_depositor_comments 'Adding full bibliography for 7242802--7242804.cif.'
_cod_database_code 7242803
_shelx_shelxl_version_number 2014/7
_shelx_space_group_comment
;
The symmetry employed for this shelxl refinement is uniquely defined
by the following loop, which should always be used as a source of
symmetry information in preference to the above space-group names.
They are only intended as comments.
;
_shelx_estimated_absorpt_t_max 0.864
_shelx_estimated_absorpt_t_min 0.842
_olex2_refinement_description
;
1. Fixed Uiso
 At 1.2 times of:
  All C(H) groups, All C(H,H) groups, All N(H,H) groups
 At 1.5 times of:
  All O(H) groups, All O(H,H) groups
2. Restrained distances
 H7B-N7
 2.12 with sigma of 0.02
 H14-C14
 2.12 with sigma of 0.02
3. Uiso/Uaniso restraints and constraints
Uanis(N7) \\sim Ueq: with sigma of 0.001 and sigma for terminal atoms of 0.002
Uanis(O15) \\sim Ueq: with sigma of 0.001 and sigma for terminal atoms of 0.002
4.a Free rotating group:
 O11(H11A,H11B), O13(H13C,H13D)
4.b Rotating group:
 O1(H1A,H1B), O2(H2A,H2B), O3(H3A,H3B)
4.c Ternary CH refined with riding coordinates:
 C14(H14), C15(H15), C16(H16), C23(H23)
4.d Secondary CH2 refined with riding coordinates:
 C13(H13A,H13B)
4.e Aromatic/amide H refined with riding coordinates:
 C1(H1), C2(H2), C4(H4), C5(H5), C6(H6), C7(H7), C9(H9A), C10(H10), C11(H11),
 C12(H12), C17(H17), C20(H20)
4.f X=CH2 refined with riding coordinates:
 N7(H7A,H7B)
4.g Idealised tetrahedral OH refined as rotating group:
 O8(H8), O9(H9)
;
_smtbx_masks_special_details
;
A solvent mask was calculated and 45 electrons were
found in a volume of 91\%A^3 in 1 void per unit cell.
This is consistent with the presence of 
4.5[H2O] per Formula Unit 
which account for 45 electrons 
per unit cell.
;
_smtbx_masks_void_probe_radius 1.2
_smtbx_masks_void_truncation_radius 1.2
_olex2_submission_special_instructions 'No special instructions were received'

loop_
_space_group_symop_operation_xyz
'x, y, z'

loop_
_atom_site_label
_atom_site_type_symbol
_atom_site_fract_x
_atom_site_fract_y
_atom_site_fract_z
_atom_site_U_iso_or_equiv
_atom_site_adp_type
_atom_site_occupancy
_atom_site_site_symmetry_order
_atom_site_calc_flag
_atom_site_refinement_flags_posn
_atom_site_refinement_flags_adp
_atom_site_refinement_flags_occupancy
_atom_site_disorder_assembly
_atom_site_disorder_group
Cd1 Cd 0.86338(2) 0.71597(2) 0.62848(2) 0.02241(5) Uani 1 1 d . . . . .
P1 P 0.68837(12) 0.36746(8) 0.54780(6) 0.02801(15) Uani 1 1 d . . . . .
O1 O 1.0968(4) 0.9077(3) 0.6702(2) 0.0317(6) Uani 1 1 d . . . . .
H1A H 1.0392 0.9879 0.6790 0.048 Uiso 1 1 d R U . . .
H1B H 1.1709 0.9000 0.6180 0.048 Uiso 1 1 d R U . . .
O2 O 0.6435(5) 0.8870(3) 0.6638(3) 0.0401(7) Uani 1 1 d . . . . .
H2A H 0.5646 0.8847 0.6059 0.060 Uiso 1 1 d R U . . .
H2B H 0.5462 0.8766 0.7058 0.060 Uiso 1 1 d R U . . .
O3 O 1.1270(5) 0.5722(3) 0.6152(3) 0.0396(7) Uani 1 1 d . . . . .
H3A H 1.0942 0.5033 0.6331 0.059 Uiso 1 1 d R U . . .
H3B H 1.2213 0.6166 0.6590 0.059 Uiso 1 1 d R U . . .
O4 O 0.6666(4) 0.5206(3) 0.5641(2) 0.0309(6) Uani 1 1 d . . . . .
O5 O 0.9010(4) 0.3340(3) 0.5537(3) 0.0477(7) Uani 1 1 d . . . . .
O6 O 0.5713(6) 0.2696(3) 0.4527(3) 0.0570(9) Uani 1 1 d . . . . .
O7 O 0.5903(4) 0.3526(3) 0.6445(2) 0.0376(5) Uani 1 1 d . . . . .
O8 O 0.1128(4) 0.1606(3) 0.6208(2) 0.0386(6) Uani 1 1 d . . . . .
H8 H 0.0339 0.1961 0.5928 0.058 Uiso 1 1 calc R U . . .
O9 O 0.0564(5) 0.1852(3) 0.8146(3) 0.0493(8) Uani 1 1 d . . . . .
H9 H 0.0041 0.2054 0.8688 0.074 Uiso 1 1 calc R U . . .
O10 O 0.4814(3) 0.3176(3) 0.82749(18) 0.0336(5) Uani 1 1 d . . . . .
N1 N 0.8668(6) 0.7104(4) 0.4599(3) 0.0310(8) Uani 1 1 d . . . . .
N2 N 0.8633(6) 0.7444(4) -0.2008(3) 0.0279(7) Uani 1 1 d . . . . .
N3 N 0.3343(4) 0.5244(3) 0.9165(2) 0.0302(5) Uani 1 1 d . . . . .
N4 N 0.3690(4) 0.7414(3) 0.9156(2) 0.0343(6) Uani 1 1 d . . . . .
N5 N 0.3523(5) 0.5788(3) 1.1011(3) 0.0347(7) Uani 1 1 d . . . . .
N6 N 0.3978(5) 0.8261(4) 1.1965(3) 0.0419(8) Uani 1 1 d . . . . .
N7 N 0.4320(7) 0.9908(4) 1.1209(3) 0.0587(9) Uani 1 1 d D U . . .
H7A H 0.4477 1.0553 1.1807 0.070 Uiso 1 1 calc R U . . .
H7B H 0.4352 1.0123 1.0671 0.070 Uiso 1 1 calc DR U . . .
C1 C 0.8591(7) 0.8237(5) 0.4360(4) 0.0351(10) Uani 1 1 d . . . . .
H1 H 0.8485 0.9091 0.4886 0.042 Uiso 1 1 calc R U . . .
C2 C 0.8659(8) 0.8226(5) 0.3373(4) 0.0382(10) Uani 1 1 d . . . . .
H2 H 0.8666 0.9055 0.3247 0.046 Uiso 1 1 calc R U . . .
C3 C 0.8716(7) 0.6943(5) 0.2573(3) 0.0318(9) Uani 1 1 d . . . . .
C4 C 0.8702(9) 0.5775(5) 0.2820(4) 0.0457(12) Uani 1 1 d . . . . .
H4 H 0.8689 0.4898 0.2303 0.055 Uiso 1 1 calc R U . . .
C5 C 0.8707(8) 0.5880(5) 0.3841(3) 0.0381(11) Uani 1 1 d . . . . .
H5 H 0.8739 0.5070 0.3992 0.046 Uiso 1 1 calc R U . . .
C6 C 0.8709(7) 0.6812(5) 0.1497(3) 0.0345(9) Uani 1 1 d . . . . .
H6 H 0.8613 0.5910 0.1009 0.041 Uiso 1 1 calc R U . . .
C7 C 0.8826(6) 0.7852(5) 0.1156(3) 0.0320(9) Uani 1 1 d . . . . .
H7 H 0.8961 0.8758 0.1638 0.038 Uiso 1 1 calc R U . . .
C8 C 0.8758(6) 0.7676(5) 0.0059(3) 0.0282(8) Uani 1 1 d . . . . .
C9 C 0.8946(7) 0.8855(5) -0.0215(3) 0.0357(9) Uani 1 1 d . . . . .
H9A H 0.9097 0.9744 0.0290 0.043 Uiso 1 1 calc R U . . .
C10 C 0.8907(7) 0.8700(5) -0.1237(4) 0.0348(9) Uani 1 1 d . . . . .
H10 H 0.9078 0.9497 -0.1401 0.042 Uiso 1 1 calc R U . . .
C11 C 0.8456(7) 0.6398(5) -0.0732(3) 0.0328(9) Uani 1 1 d . . . . .
H11 H 0.8327 0.5585 -0.0587 0.039 Uiso 1 1 calc R U . . .
C12 C 0.8342(7) 0.6316(5) -0.1746(3) 0.0327(9) Uani 1 1 d . . . . .
H12 H 0.8054 0.5448 -0.2263 0.039 Uiso 1 1 calc R U . . .
C13 C 0.5772(5) 0.2196(3) 0.6555(3) 0.0298(6) Uani 1 1 d . . . . .
H13A H 0.7021 0.2016 0.6830 0.036 Uiso 1 1 calc R U . . .
H13B H 0.5448 0.1464 0.5892 0.036 Uiso 1 1 calc R U . . .
C14 C 0.4214(4) 0.2195(3) 0.7266(2) 0.0244(5) Uani 1 1 d D . . . .
H14 H 0.4042 0.1257 0.7294 0.029 Uiso 1 1 calc DR U . . .
C15 C 0.1331(5) 0.3080(3) 0.8042(3) 0.0353(7) Uani 1 1 d . . . . .
H15 H 0.0333 0.3760 0.8106 0.042 Uiso 1 1 calc R U . . .
C16 C 0.3130(5) 0.3714(3) 0.8801(3) 0.0318(6) Uani 1 1 d . . . . .
H16 H 0.3054 0.3416 0.9389 0.038 Uiso 1 1 calc R U . . .
C17 C 0.3454(5) 0.6088(4) 0.8603(3) 0.0347(7) Uani 1 1 d . . . . .
H17 H 0.3369 0.5745 0.7891 0.042 Uiso 1 1 calc R U . . .
C18 C 0.3762(5) 0.7463(3) 1.0154(3) 0.0301(6) Uani 1 1 d . . . . .
C19 C 0.3553(5) 0.6131(3) 1.0179(3) 0.0281(6) Uani 1 1 d . . . . .
C20 C 0.3746(6) 0.6921(4) 1.1870(3) 0.0418(8) Uani 1 1 d . . . . .
H20 H 0.3740 0.6755 1.2480 0.050 Uiso 1 1 calc R U . . .
C21 C 0.4024(6) 0.8570(4) 1.1116(4) 0.0407(8) Uani 1 1 d . . . . .
C23 C 0.2217(4) 0.2664(3) 0.7015(2) 0.0276(6) Uani 1 1 d . . . . .
H23 H 0.2407 0.3493 0.6831 0.033 Uiso 1 1 calc R U . . .
O11 O 0.3657(7) 0.0177(4) 0.3954(3) 0.0663(11) Uani 1 1 d G . . . .
H11A H 0.4492 0.0873 0.4169 0.099 Uiso 1 1 d G U . . .
H11B H 0.4185 -0.0428 0.3468 0.099 Uiso 1 1 d G U . . .
O13 O 0.3456(4) 0.8630(3) 0.5180(2) 0.0410(6) Uani 1 1 d G . . . .
H13C H 0.3256 0.7784 0.4777 0.062 Uiso 1 1 d G U . . .
H13D H 0.3130 0.9107 0.4817 0.062 Uiso 1 1 d G U . . .
O16 O 0.2564(10) 0.3202(5) 0.1223(4) 0.1023(18) Uani 1 1 d . . . . .
O15 O 0.8739(10) 1.2927(7) 0.9918(5) 0.1136(18) Uani 1 1 d . U . . .
O12 O 0.3629(5) 0.5802(4) 0.4575(3) 0.0620(9) Uani 1 1 d . . . . .
O14 O 0.4036(5) 0.9349(4) 0.8224(3) 0.0539(8) Uani 1 1 d . . . . .
O17 O 0.5272(8) 1.1563(5) 0.9991(4) 0.0866(13) Uani 1 1 d . . . . .

loop_
_atom_site_aniso_label
_atom_site_aniso_U_11
_atom_site_aniso_U_22
_atom_site_aniso_U_33
_atom_site_aniso_U_23
_atom_site_aniso_U_13
_atom_site_aniso_U_12
Cd1 0.03085(8) 0.02246(8) 0.01575(7) 0.00945(5) 0.00122(5) -0.00079(5)
P1 0.0389(4) 0.0210(3) 0.0248(4) 0.0097(3) 0.0027(3) -0.0035(3)
O1 0.0365(14) 0.0264(12) 0.0317(14) 0.0103(10) 0.0040(10) -0.0033(9)
O2 0.0375(15) 0.0479(17) 0.0395(16) 0.0199(13) 0.0042(12) 0.0133(12)
O3 0.0333(14) 0.0386(15) 0.0501(18) 0.0199(13) 0.0017(12) 0.0055(11)
O4 0.0340(13) 0.0240(11) 0.0383(15) 0.0166(11) -0.0018(11) -0.0033(9)
O5 0.0432(14) 0.0373(13) 0.071(2) 0.0271(14) 0.0167(13) 0.0093(11)
O6 0.089(3) 0.0342(15) 0.0408(17) 0.0114(13) -0.0185(17) -0.0183(16)
O7 0.0573(15) 0.0213(11) 0.0367(13) 0.0119(9) 0.0182(11) -0.0020(10)
O8 0.0446(14) 0.0223(12) 0.0434(15) 0.0079(11) -0.0117(11) -0.0017(10)
O9 0.0555(18) 0.0294(13) 0.0572(19) 0.0064(12) 0.0280(15) -0.0099(12)
O10 0.0348(11) 0.0362(12) 0.0257(11) 0.0059(9) 0.0022(8) 0.0063(9)
N1 0.0419(19) 0.0359(17) 0.0193(16) 0.0160(14) -0.0001(13) -0.0037(13)
N2 0.0345(17) 0.0332(16) 0.0186(16) 0.0121(13) 0.0035(13) 0.0036(12)
N3 0.0420(14) 0.0223(12) 0.0246(12) 0.0064(10) 0.0046(10) -0.0008(10)
N4 0.0425(15) 0.0253(13) 0.0338(14) 0.0097(11) 0.0007(11) -0.0026(11)
N5 0.0449(17) 0.0318(15) 0.0281(17) 0.0112(13) 0.0065(13) 0.0000(12)
N6 0.0507(19) 0.0363(17) 0.0294(19) 0.0010(15) 0.0025(15) -0.0010(14)
N7 0.078(2) 0.0363(15) 0.0550(18) 0.0095(14) -0.0007(16) -0.0046(14)
C1 0.052(2) 0.0330(19) 0.0253(18) 0.0164(15) 0.0020(16) 0.0003(16)
C2 0.062(3) 0.034(2) 0.0223(18) 0.0154(15) -0.0003(16) -0.0021(17)
C3 0.0359(19) 0.045(2) 0.0196(17) 0.0180(16) 0.0029(13) 0.0018(15)
C4 0.085(3) 0.036(2) 0.0168(17) 0.0096(15) 0.0100(18) 0.007(2)
C5 0.066(3) 0.033(2) 0.0214(18) 0.0165(16) 0.0049(17) 0.0020(18)
C6 0.043(2) 0.043(2) 0.0162(16) 0.0106(15) 0.0002(13) 0.0017(16)
C7 0.0373(18) 0.042(2) 0.0180(16) 0.0121(15) 0.0019(13) 0.0022(15)
C8 0.0281(16) 0.0392(19) 0.0177(16) 0.0107(14) 0.0025(12) 0.0027(13)
C9 0.059(2) 0.0268(17) 0.0226(17) 0.0105(14) 0.0034(15) 0.0057(16)
C10 0.053(2) 0.0262(17) 0.0254(18) 0.0095(14) 0.0033(15) 0.0029(15)
C11 0.049(2) 0.0313(19) 0.0238(18) 0.0161(15) 0.0048(15) 0.0020(15)
C12 0.044(2) 0.036(2) 0.0176(16) 0.0093(14) 0.0016(13) 0.0049(15)
C13 0.0397(16) 0.0206(14) 0.0305(15) 0.0096(12) 0.0124(12) 0.0029(11)
C14 0.0320(13) 0.0180(11) 0.0250(13) 0.0093(10) 0.0048(10) 0.0024(9)
C15 0.0339(15) 0.0208(13) 0.0473(19) 0.0064(13) 0.0134(13) 0.0002(11)
C16 0.0482(18) 0.0198(14) 0.0292(16) 0.0098(12) 0.0098(13) 0.0052(12)
C17 0.0475(18) 0.0277(15) 0.0298(15) 0.0121(13) 0.0020(13) -0.0042(12)
C18 0.0309(15) 0.0243(14) 0.0305(17) 0.0046(12) 0.0019(12) 0.0010(11)
C19 0.0313(14) 0.0247(14) 0.0256(16) 0.0056(12) 0.0032(12) 0.0023(11)
C20 0.048(2) 0.046(2) 0.0269(18) 0.0073(15) 0.0037(14) 0.0040(16)
C21 0.0427(19) 0.0280(16) 0.042(2) 0.0015(16) -0.0016(16) 0.0002(13)
C23 0.0328(14) 0.0171(11) 0.0310(15) 0.0072(11) -0.0021(11) 0.0005(10)
O11 0.123(3) 0.0365(17) 0.0323(16) 0.0055(13) 0.0104(18) -0.0136(19)
O13 0.0508(15) 0.0393(13) 0.0366(13) 0.0179(11) 0.0041(11) 0.0029(11)
O16 0.167(5) 0.067(3) 0.082(3) 0.035(3) 0.032(3) 0.000(3)
O15 0.118(3) 0.113(3) 0.107(3) 0.035(2) 0.021(2) 0.004(2)
O12 0.0459(17) 0.0473(18) 0.094(3) 0.0290(19) -0.0058(16) 0.0055(14)
O14 0.0516(17) 0.069(2) 0.064(2) 0.0488(18) 0.0115(14) 0.0112(15)
O17 0.118(4) 0.076(3) 0.065(3) 0.025(2) 0.004(2) 0.006(3)

loop_
_atom_type_symbol
_atom_type_description
_atom_type_scat_dispersion_real
_atom_type_scat_dispersion_imag
_atom_type_scat_source
C C 0.0033 0.0016 'International Tables Vol C Tables 4.2.6.8 and 6.1.1.4'
H H 0.0000 0.0000 'International Tables Vol C Tables 4.2.6.8 and 6.1.1.4'
Cd Cd -0.8075 1.2024 'International Tables Vol C Tables 4.2.6.8 and 6.1.1.4'
N N 0.0061 0.0033 'International Tables Vol C Tables 4.2.6.8 and 6.1.1.4'
O O 0.0106 0.0060 'International Tables Vol C Tables 4.2.6.8 and 6.1.1.4'
P P 0.1023 0.0942 'International Tables Vol C Tables 4.2.6.8 and 6.1.1.4'

loop_
_geom_angle_atom_site_label_1
_geom_angle_atom_site_label_2
_geom_angle_atom_site_label_3
_geom_angle
_geom_angle_site_symmetry_1
_geom_angle_site_symmetry_3
_geom_angle_publ_flag
O2 Cd1 O1 83.39(12) . . ?
O2 Cd1 O3 169.44(11) . . ?
O2 Cd1 N1 90.18(14) . . ?
O2 Cd1 N2 86.07(13) . 1_556 ?
O3 Cd1 O1 87.59(11) . . ?
O4 Cd1 O1 170.34(10) . . ?
O4 Cd1 O2 102.07(11) . . ?
O4 Cd1 O3 87.64(11) . . ?
O4 Cd1 N1 86.54(13) . . ?
O4 Cd1 N2 98.13(12) . 1_556 ?
N1 Cd1 O1 85.47(12) . . ?
N1 Cd1 O3 94.57(14) . . ?
N2 Cd1 O1 90.14(12) 1_556 . ?
N2 Cd1 O3 88.48(13) 1_556 . ?
N2 Cd1 N1 174.53(16) 1_556 . ?
O4 P1 O7 102.47(16) . . ?
O5 P1 O4 111.99(16) . . ?
O5 P1 O7 108.12(17) . . ?
O6 P1 O4 112.73(19) . . ?
O6 P1 O5 113.4(2) . . ?
O6 P1 O7 107.29(19) . . ?
Cd1 O1 H1A 111.6 . . ?
Cd1 O1 H1B 111.6 . . ?
H1A O1 H1B 102.3 . . ?
Cd1 O2 H2A 113.6 . . ?
Cd1 O2 H2B 113.6 . . ?
H2A O2 H2B 100.2 . . ?
Cd1 O3 H3A 109.8 . . ?
Cd1 O3 H3B 109.9 . . ?
H3A O3 H3B 104.1 . . ?
P1 O4 Cd1 135.00(18) . . ?
C13 O7 P1 119.6(2) . . ?
C23 O8 H8 109.5 . . ?
C15 O9 H9 109.5 . . ?
C16 O10 C14 109.6(2) . . ?
C1 N1 Cd1 123.1(3) . . ?
C1 N1 C5 117.9(4) . . ?
C5 N1 Cd1 119.0(3) . . ?
C10 N2 Cd1 123.5(3) . 1_554 ?
C12 N2 Cd1 119.5(3) . 1_554 ?
C12 N2 C10 117.0(4) . . ?
C17 N3 C16 128.6(3) . . ?
C17 N3 C19 105.8(3) . . ?
C19 N3 C16 125.6(3) . . ?
C17 N4 C18 104.4(3) . . ?
C19 N5 C20 111.5(3) . . ?
C20 N6 C21 118.9(4) . . ?
H7A N7 H7B 120.0 . . ?
C21 N7 H7A 120.0 . . ?
C21 N7 H7B 120.0 . . ?
N1 C1 H1 118.1 . . ?
N1 C1 C2 123.8(5) . . ?
C2 C1 H1 118.1 . . ?
C1 C2 H2 120.8 . . ?
C1 C2 C3 118.5(4) . . ?
C3 C2 H2 120.8 . . ?
C2 C3 C6 122.8(4) . . ?
C4 C3 C2 117.3(4) . . ?
C4 C3 C6 119.9(4) . . ?
C3 C4 H4 119.7 . . ?
C3 C4 C5 120.6(4) . . ?
C5 C4 H4 119.7 . . ?
N1 C5 C4 121.7(4) . . ?
N1 C5 H5 119.1 . . ?
C4 C5 H5 119.1 . . ?
C3 C6 H6 116.9 . . ?
C7 C6 C3 126.1(4) . . ?
C7 C6 H6 116.9 . . ?
C6 C7 H7 117.8 . . ?
C6 C7 C8 124.5(4) . . ?
C8 C7 H7 117.8 . . ?
C9 C8 C7 119.6(4) . . ?
C11 C8 C7 123.7(4) . . ?
C11 C8 C9 116.7(4) . . ?
C8 C9 H9A 120.0 . . ?
C10 C9 C8 120.0(4) . . ?
C10 C9 H9A 120.0 . . ?
N2 C10 C9 123.0(4) . . ?
N2 C10 H10 118.5 . . ?
C9 C10 H10 118.5 . . ?
C8 C11 H11 119.7 . . ?
C8 C11 C12 120.5(4) . . ?
C12 C11 H11 119.7 . . ?
N2 C12 C11 122.6(4) . . ?
N2 C12 H12 118.7 . . ?
C11 C12 H12 118.7 . . ?
O7 C13 H13A 109.9 . . ?
O7 C13 H13B 109.9 . . ?
O7 C13 C14 109.1(2) . . ?
H13A C13 H13B 108.3 . . ?
C14 C13 H13A 109.9 . . ?
C14 C13 H13B 109.9 . . ?
O10 C14 C13 109.3(3) . . ?
O10 C14 H14 109.1 . . ?
O10 C14 C23 104.0(2) . . ?
C13 C14 H14 109.1 . . ?
C13 C14 C23 116.1(3) . . ?
C23 C14 H14 109.1 . . ?
O9 C15 H15 111.8 . . ?
O9 C15 C16 110.9(3) . . ?
O9 C15 C23 107.7(3) . . ?
C16 C15 H15 111.8 . . ?
C23 C15 H15 111.8 . . ?
C23 C15 C16 102.2(3) . . ?
O10 C16 N3 108.1(3) . . ?
O10 C16 C15 107.0(3) . . ?
O10 C16 H16 109.3 . . ?
N3 C16 C15 113.7(3) . . ?
N3 C16 H16 109.3 . . ?
C15 C16 H16 109.3 . . ?
N3 C17 H17 123.1 . . ?
N4 C17 N3 113.8(3) . . ?
N4 C17 H17 123.1 . . ?
N4 C18 C19 110.7(3) . . ?
N4 C18 C21 133.3(3) . . ?
C19 C18 C21 116.0(4) . . ?
N3 C19 C18 105.3(3) . . ?
N5 C19 N3 127.7(3) . . ?
N5 C19 C18 126.9(3) . . ?
N5 C20 H20 115.9 . . ?
N6 C20 N5 128.2(4) . . ?
N6 C20 H20 115.9 . . ?
N6 C21 C18 118.4(4) . . ?
N7 C21 N6 119.0(4) . . ?
N7 C21 C18 122.6(5) . . ?
O8 C23 C14 112.1(2) . . ?
O8 C23 C15 114.8(3) . . ?
O8 C23 H23 109.4 . . ?
C14 C23 H23 109.4 . . ?
C15 C23 C14 101.6(3) . . ?
C15 C23 H23 109.4 . . ?
H11A O11 H11B 104.5 . . ?
H13C O13 H13D 104.6 . . ?

loop_
_geom_bond_atom_site_label_1
_geom_bond_atom_site_label_2
_geom_bond_distance
_geom_bond_site_symmetry_2
_geom_bond_publ_flag
Cd1 O1 2.368(3) . ?
Cd1 O2 2.292(3) . ?
Cd1 O3 2.348(3) . ?
Cd1 O4 2.240(3) . ?
Cd1 N1 2.347(4) . ?
Cd1 N2 2.306(4) 1_556 ?
P1 O4 1.519(3) . ?
P1 O5 1.514(3) . ?
P1 O6 1.513(3) . ?
P1 O7 1.600(2) . ?
O1 H1A 0.8975 . ?
O1 H1B 0.8973 . ?
O2 H2A 0.9426 . ?
O2 H2B 0.9420 . ?
O3 H3A 0.8579 . ?
O3 H3B 0.8573 . ?
O7 C13 1.427(4) . ?
O8 H8 0.8200 . ?
O8 C23 1.407(4) . ?
O9 H9 0.8200 . ?
O9 C15 1.406(4) . ?
O10 C14 1.437(4) . ?
O10 C16 1.426(4) . ?
N1 C1 1.322(6) . ?
N1 C5 1.325(6) . ?
N2 Cd1 2.306(4) 1_554 ?
N2 C10 1.351(6) . ?
N2 C12 1.347(6) . ?
N3 C16 1.465(4) . ?
N3 C17 1.368(4) . ?
N3 C19 1.382(4) . ?
N4 C17 1.301(5) . ?
N4 C18 1.380(5) . ?
N5 C19 1.335(5) . ?
N5 C20 1.337(5) . ?
N6 C20 1.336(6) . ?
N6 C21 1.339(7) . ?
N7 H7A 0.8600 . ?
N7 H7B 0.8600 . ?
N7 C21 1.338(6) . ?
C1 H1 0.9300 . ?
C1 C2 1.384(7) . ?
C2 H2 0.9300 . ?
C2 C3 1.394(7) . ?
C3 C4 1.361(7) . ?
C3 C6 1.466(6) . ?
C4 H4 0.9300 . ?
C4 C5 1.397(6) . ?
C5 H5 0.9300 . ?
C6 H6 0.9300 . ?
C6 C7 1.319(6) . ?
C7 H7 0.9300 . ?
C7 C8 1.482(6) . ?
C8 C9 1.399(6) . ?
C8 C11 1.379(6) . ?
C9 H9A 0.9300 . ?
C9 C10 1.382(7) . ?
C10 H10 0.9300 . ?
C11 H11 0.9300 . ?
C11 C12 1.391(6) . ?
C12 H12 0.9300 . ?
C13 H13A 0.9700 . ?
C13 H13B 0.9700 . ?
C13 C14 1.503(4) . ?
C14 H14 0.9800 . ?
C14 C23 1.531(4) . ?
C15 H15 0.9800 . ?
C15 C16 1.540(5) . ?
C15 C23 1.518(5) . ?
C16 H16 0.9800 . ?
C17 H17 0.9300 . ?
C18 C19 1.383(5) . ?
C18 C21 1.414(5) . ?
C20 H20 0.9300 . ?
C23 H23 0.9800 . ?
O11 H11A 0.8507 . ?
O11 H11B 0.8497 . ?
O13 H13C 0.8497 . ?
O13 H13D 0.8493 . ?

loop_
_geom_hbond_atom_site_label_D
_geom_hbond_atom_site_label_H
_geom_hbond_atom_site_label_A
_geom_hbond_distance_DH
_geom_hbond_distance_HA
_geom_hbond_distance_DA
_geom_hbond_angle_DHA
_geom_hbond_site_symmetry_A
O1 H1A O9 0.90 2.22 2.876(4) 129.7 1_665
O1 H1B O13 0.90 1.84 2.729(4) 170.2 1_655
O2 H2A O13 0.94 1.84 2.746(4) 159.9 .
O2 H2B O14 0.94 1.87 2.755(5) 154.5 .
O3 H3A O5 0.86 2.07 2.679(4) 127.3 .
O8 H8 O5 0.82 1.93 2.719(4) 161.1 1_455
O9 H9 O15 0.82 1.92 2.730(7) 167.0 1_445
N7 H7B O17 0.86 2.12 2.892(7) 148.6 .
O11 H11A O6 0.85 1.90 2.725(5) 162.5 .
O11 H11B N6 0.85 2.05 2.804(5) 148.0 1_544
O13 H13C O12 0.85 1.98 2.725(5) 146.0 .
O13 H13D O11 0.85 1.94 2.733(5) 153.9 1_565

loop_
_geom_torsion_atom_site_label_1
_geom_torsion_atom_site_label_2
_geom_torsion_atom_site_label_3
_geom_torsion_atom_site_label_4
_geom_torsion
_geom_torsion_site_symmetry_1
_geom_torsion_site_symmetry_2
_geom_torsion_site_symmetry_3
_geom_torsion_site_symmetry_4
_geom_torsion_publ_flag
Cd1 N1 C1 C2 178.3(4) . . . . ?
Cd1 N1 C5 C4 179.1(4) . . . . ?
Cd1 N2 C10 C9 -178.6(4) 1_554 . . . ?
Cd1 N2 C12 C11 175.5(4) 1_554 . . . ?
P1 O7 C13 C14 -159.7(2) . . . . ?
O4 P1 O7 C13 178.3(3) . . . . ?
O5 P1 O4 Cd1 -16.8(3) . . . . ?
O5 P1 O7 C13 -63.3(3) . . . . ?
O6 P1 O4 Cd1 -146.2(3) . . . . ?
O6 P1 O7 C13 59.4(3) . . . . ?
O7 P1 O4 Cd1 98.8(3) . . . . ?
O7 C13 C14 O10 -65.8(3) . . . . ?
O7 C13 C14 C23 51.3(4) . . . . ?
O9 C15 C16 O10 93.3(3) . . . . ?
O9 C15 C16 N3 -147.4(3) . . . . ?
O9 C15 C23 O8 40.0(4) . . . . ?
O9 C15 C23 C14 -81.2(3) . . . . ?
O10 C14 C23 O8 -161.8(3) . . . . ?
O10 C14 C23 C15 -38.8(3) . . . . ?
N1 C1 C2 C3 3.2(8) . . . . ?
N4 C18 C19 N3 -0.1(4) . . . . ?
N4 C18 C19 N5 -178.9(3) . . . . ?
N4 C18 C21 N6 178.6(4) . . . . ?
N4 C18 C21 N7 -1.7(7) . . . . ?
C1 N1 C5 C4 1.1(8) . . . . ?
C1 C2 C3 C4 0.0(8) . . . . ?
C1 C2 C3 C6 177.4(5) . . . . ?
C2 C3 C4 C5 -2.4(9) . . . . ?
C2 C3 C6 C7 6.5(7) . . . . ?
C3 C4 C5 N1 2.0(9) . . . . ?
C3 C6 C7 C8 -178.2(5) . . . . ?
C4 C3 C6 C7 -176.1(5) . . . . ?
C5 N1 C1 C2 -3.7(8) . . . . ?
C6 C3 C4 C5 -180.0(5) . . . . ?
C6 C7 C8 C9 -178.4(4) . . . . ?
C6 C7 C8 C11 3.7(7) . . . . ?
C7 C8 C9 C10 179.2(5) . . . . ?
C7 C8 C11 C12 177.8(4) . . . . ?
C8 C9 C10 N2 2.1(8) . . . . ?
C8 C11 C12 N2 4.1(7) . . . . ?
C9 C8 C11 C12 -0.2(7) . . . . ?
C10 N2 C12 C11 -4.7(7) . . . . ?
C11 C8 C9 C10 -2.7(7) . . . . ?
C12 N2 C10 C9 1.6(7) . . . . ?
C13 C14 C23 O8 78.1(4) . . . . ?
C13 C14 C23 C15 -158.8(3) . . . . ?
C14 O10 C16 N3 -126.0(3) . . . . ?
C14 O10 C16 C15 -3.2(3) . . . . ?
C16 O10 C14 C13 151.0(3) . . . . ?
C16 O10 C14 C23 26.4(3) . . . . ?
C16 N3 C17 N4 -178.4(3) . . . . ?
C16 N3 C19 N5 -3.1(6) . . . . ?
C16 N3 C19 C18 178.2(3) . . . . ?
C16 C15 C23 O8 156.9(3) . . . . ?
C16 C15 C23 C14 35.8(3) . . . . ?
C17 N3 C16 O10 62.8(4) . . . . ?
C17 N3 C16 C15 -55.9(5) . . . . ?
C17 N3 C19 N5 179.2(3) . . . . ?
C17 N3 C19 C18 0.5(4) . . . . ?
C17 N4 C18 C19 -0.3(4) . . . . ?
C17 N4 C18 C21 178.8(4) . . . . ?
C18 N4 C17 N3 0.7(4) . . . . ?
C19 N3 C16 O10 -114.4(3) . . . . ?
C19 N3 C16 C15 127.0(3) . . . . ?
C19 N3 C17 N4 -0.8(4) . . . . ?
C19 N5 C20 N6 0.0(6) . . . . ?
C19 C18 C21 N6 -2.4(5) . . . . ?
C19 C18 C21 N7 177.4(4) . . . . ?
C20 N5 C19 N3 -179.2(3) . . . . ?
C20 N5 C19 C18 -0.7(5) . . . . ?
C20 N6 C21 N7 -177.8(4) . . . . ?
C20 N6 C21 C18 1.9(6) . . . . ?
C21 N6 C20 N5 -0.8(7) . . . . ?
C21 C18 C19 N3 -179.4(3) . . . . ?
C21 C18 C19 N5 1.8(5) . . . . ?
C23 C15 C16 O10 -21.3(3) . . . . ?
C23 C15 C16 N3 98.0(3) . . . . ?

loop_
_smtbx_masks_void_nr
_smtbx_masks_void_average_x
_smtbx_masks_void_average_y
_smtbx_masks_void_average_z
_smtbx_masks_void_volume
_smtbx_masks_void_count_electrons
_smtbx_masks_void_content
1 0.078 0.217 0.277 90.7 44.9 '4.5 water'
